data_4107347
loop_
_publ_author_name
'Kiyoshi Fujisawa'
'Akira Tateda'
'Yoshitaro Miyashita'
'Ken-ichi Okamoto'
'Florian Paulat'
'V. K. K. Praneeth'
'Anna Merkle'
'Nicolai Lehnert'

_publ_section_title
;
 Structural and Spectroscopic Characterization of Mononuclear Copper(I)
 Nitrosyl Complexes: End-on versus Side-on Coordination of NO to Copper(I)
;
_journal_name_full 'Journal of the American Chemical Society'
_journal_page_first 1205
_journal_page_last 1213
_journal_paper_doi 10.1021/ja075071d
_journal_volume 130
_journal_year 2008
_chemical_formula_moiety 'C35 H56 Cl13 Cu N7 O5 '
_chemical_formula_sum 'C35 H56 Cl13 Cu N7 O5'
_chemical_formula_weight 1179.31
_space_group_IT_number 62
_symmetry_cell_setting orthorhombic
_symmetry_Int_Tables_number 62
_symmetry_space_group_name_Hall '-P 2ac 2n'
_symmetry_space_group_name_H-M 'P n m a'
_cell_angle_alpha 90.0000
_cell_angle_beta 90.0000
_cell_angle_gamma 90.0000
_cell_formula_units_Z 4
_cell_length_a 33.4238(17)
_cell_length_b 15.7109(5)
_cell_length_c 10.2231(4)
_cell_measurement_reflns_used 453
_cell_measurement_temperature 183.1
_cell_measurement_theta_max 27.5
_cell_measurement_theta_min 3.0
_cell_volume 5368.3(4)
_computing_cell_refinement CrystalClear
_computing_data_collection CrystalClear
_computing_data_reduction CrystalStructure
_computing_publication_material 'CrystalStructure 3.8'
_computing_structure_refinement CRYSTALS
_computing_structure_solution SIR92
_diffrn_detector_area_resol_mean 7.32
_diffrn_measured_fraction_theta_full 0.993
_diffrn_measured_fraction_theta_max 0.993
_diffrn_measurement_device_type 'Rigaku Mercury'
_diffrn_measurement_method \w
_diffrn_radiation_type 'Mo K\a'
_diffrn_radiation_wavelength 0.71070
_diffrn_reflns_av_R_equivalents 0.032
_diffrn_reflns_limit_h_max 35
_diffrn_reflns_limit_h_min -43
_diffrn_reflns_limit_k_max 20
_diffrn_reflns_limit_k_min -17
_diffrn_reflns_limit_l_max 13
_diffrn_reflns_limit_l_min -9
_diffrn_reflns_number 34946
_diffrn_reflns_theta_full 27.48
_diffrn_reflns_theta_max 27.48
_exptl_absorpt_coefficient_mu 1.097
_exptl_absorpt_correction_T_max 0.848
_exptl_absorpt_correction_T_min 0.679
_exptl_absorpt_correction_type multi-scan
_exptl_absorpt_process_details 'Jacobson, R. (1998) Private communication'
_exptl_crystal_colour orange
_exptl_crystal_density_diffrn 1.459
_exptl_crystal_description block
_exptl_crystal_F_000 2420.00
_exptl_crystal_size_max 0.35
_exptl_crystal_size_mid 0.30
_exptl_crystal_size_min 0.15
_refine_diff_density_max 1.06
_refine_diff_density_min -0.87
_refine_ls_extinction_method none
_refine_ls_goodness_of_fit_ref 1.462
_refine_ls_hydrogen_treatment refall
_refine_ls_number_parameters 342
_refine_ls_number_reflns 4514
_refine_ls_R_factor_gt 0.0677
_refine_ls_shift/su_max 0.0000
_refine_ls_structure_factor_coef F
_refine_ls_weighting_details 'w = 1/[0.0010Fo^2^ + 3.0000\s(Fo^2^) + 0.5000]'
_refine_ls_weighting_scheme calc
_refine_ls_wR_factor_ref 0.0948
_reflns_number_gt 4514
_reflns_number_total 6338
_reflns_threshold_expression F^2^>2.0\s(F^2^)
_cod_data_source_file ja075071d-file001_2.cif
_cod_data_source_block CuNOL3'ClO4_2
_cod_original_formula_sum 'C35 H56 Cl13 Cu N7 O5 '
_cod_database_code 4107347

loop_
_symmetry_equiv_pos_site_id
_symmetry_equiv_pos_as_xyz
1 +X,+Y,+Z
2 1/2-X,1/2+Y,1/2+Z
3 +X,1/2-Y,+Z
4 1/2-X,-Y,1/2+Z
5 -X,-Y,-Z
6 1/2+X,1/2-Y,1/2-Z
7 -X,1/2+Y,-Z
8 1/2+X,+Y,1/2-Z

loop_
_atom_site_label
_atom_site_type_symbol
_atom_site_fract_x
_atom_site_fract_y
_atom_site_fract_z
_atom_site_U_iso_or_equiv
_atom_site_adp_type
_atom_site_occupancy
_atom_site_symmetry_multiplicity
_atom_site_calc_flag
_atom_site_refinement_flags
Cu1 Cu 0.18696(2) 0.2500 0.91640(8) 0.0329(2) Uani 1.00 2 d S
Cl51 Cl 0.44832(4) 0.2500 0.68150(19) 0.0456(4) Uani 1.00 2 d S
Cl61 Cl 0.33849(5) 0.08341(11) 0.7485(2) 0.0786(5) Uani 1.00 1 d .
Cl62 Cl 0.37721(5) -0.03623(9) 0.57842(15) 0.0681(4) Uani 1.00 1 d .
Cl63 Cl 0.40813(7) -0.00786(16) 0.8342(2) 0.1092(8) Uani 1.00 1 d .
Cl64 Cl 0.35677(7) 0.2500 1.0537(2) 0.0895(9) Uani 1.00 2 d S
Cl65 Cl 0.43030(7) 0.16058(12) 1.0928(2) 0.1109(8) Uani 1.00 1 d .
Cl66 Cl 0.29926(9) 0.2500 0.4563(4) 0.1235(13) Uani 1.00 2 d S
Cl67 Cl 0.37137(7) 0.15884(11) 0.40289(19) 0.0887(6) Uani 1.00 1 d .
O41 O 0.2707(2) 0.2500 0.9496(15) 0.209(6) Uani 1.00 2 d S
O51 O 0.40690(13) 0.2500 0.7191(5) 0.0532(15) Uani 1.00 2 d S
O52 O 0.47205(19) 0.2500 0.7935(8) 0.130(3) Uani 1.00 2 d S
O53 O 0.45708(16) 0.1775(4) 0.6094(7) 0.133(2) Uani 1.00 1 d .
N11 N 0.15544(8) 0.1575(2) 0.8155(3) 0.0256(8) Uani 1.00 1 d .
N12 N 0.11498(8) 0.1737(2) 0.8124(3) 0.0250(8) Uani 1.00 1 d .
N21 N 0.14463(13) 0.2500 1.0626(4) 0.0264(12) Uani 1.00 2 d S
N22 N 0.10605(12) 0.2500 1.0144(4) 0.0239(11) Uani 1.00 2 d S
N41 N 0.23984(16) 0.2500 0.9414(7) 0.0516(18) Uani 1.00 2 d S
C1 C 0.09951(14) 0.250000(10) 0.8744(5) 0.0212(12) Uani 1.00 2 d S
C10 C 0.22839(12) 0.1077(3) 0.6575(5) 0.0458(13) Uani 1.00 1 d .
C11 C 0.21903(13) 0.0228(3) 0.8635(4) 0.0439(13) Uani 1.00 1 d .
C12 C 0.19672(14) -0.0363(3) 0.6474(5) 0.0458(13) Uani 1.00 1 d .
C13 C 0.20131(11) 0.0454(2) 0.7298(4) 0.0321(10) Uani 1.00 1 d .
C14 C 0.16009(11) 0.0849(2) 0.7489(3) 0.0256(9) Uani 1.00 1 d .
C15 C 0.12275(11) 0.0553(2) 0.7042(4) 0.0316(10) Uani 1.00 1 d .
C16 C 0.09457(11) 0.1128(2) 0.7458(4) 0.0278(9) Uani 1.00 1 d .
C17 C 0.04992(12) 0.1130(3) 0.7269(6) 0.0573(15) Uani 1.00 1 d .
C18 C 0.0404(2) 0.1138(17) 0.5936(11) 0.389(10) Uani 1.00 1 d .
C19 C 0.0325(2) 0.0431(6) 0.791(3) 0.369(10) Uani 1.00 1 d .
C21 C 0.20175(14) 0.1701(3) 1.2589(5) 0.0470(14) Uani 1.00 1 d .
C22 C 0.1620(2) 0.250000(10) 1.4267(6) 0.049(2) Uani 1.00 2 d S
C23 C 0.17675(18) 0.2500 1.2831(6) 0.0341(16) Uani 1.00 2 d S
C24 C 0.14053(17) 0.2500 1.1926(5) 0.0277(14) Uani 1.00 2 d S
C25 C 0.10009(18) 0.250000(10) 1.2267(6) 0.0340(16) Uani 1.00 2 d S
C26 C 0.07827(16) 0.2500 1.1123(5) 0.0284(14) Uani 1.00 2 d S
C27 C 0.03351(17) 0.250000(10) 1.0920(6) 0.0367(16) Uani 1.00 2 d S
C28 C 0.0156(2) 0.1715(7) 1.1522(13) 0.168(4) Uani 1.00 1 d .
C61 C 0.38447(14) 0.0394(3) 0.7010(5) 0.0454(13) Uani 1.00 1 d .
C62 C 0.4085(2) 0.250000(10) 1.0276(8) 0.054(2) Uani 1.00 2 d S
C63 C 0.3503(2) 0.250000(10) 0.4722(8) 0.056(2) Uani 1.00 2 d S
H1 H 0.0714 0.2500 0.8611 0.025 Uiso 1.00 2 c R
H2 H 0.2208 0.1643 0.6787 0.055 Uiso 1.00 1 c R
H3 H 0.2260 0.0992 0.5659 0.055 Uiso 1.00 1 c R
H4 H 0.2554 0.0985 0.6834 0.055 Uiso 1.00 1 c R
H5 H 0.2360 -0.0254 0.8551 0.053 Uiso 1.00 1 c R
H6 H 0.1981 0.0103 0.9234 0.053 Uiso 1.00 1 c R
H7 H 0.2341 0.0698 0.8950 0.053 Uiso 1.00 1 c R
H8 H 0.1746 -0.0311 0.5897 0.055 Uiso 1.00 1 c R
H9 H 0.1926 -0.0833 0.7043 0.055 Uiso 1.00 1 c R
H10 H 0.2205 -0.0450 0.5981 0.055 Uiso 1.00 1 c R
H11 H 0.1181 0.0052 0.6543 0.038 Uiso 1.00 1 c R
H12 H 0.0389 0.1639 0.7618 0.069 Uiso 1.00 1 c R
H13 H 0.0386 0.1687 0.5550 0.467 Uiso 1.00 1 c R
H14 H 0.0154 0.0856 0.5862 0.467 Uiso 1.00 1 c R
H15 H 0.0604 0.0816 0.5497 0.467 Uiso 1.00 1 c R
H16 H 0.0314 -0.0032 0.7311 0.443 Uiso 1.00 1 c R
H17 H 0.0063 0.0566 0.8197 0.443 Uiso 1.00 1 c R
H18 H 0.0485 0.0277 0.8639 0.443 Uiso 1.00 1 c R
H19 H 0.2290 0.1819 1.2784 0.057 Uiso 1.00 1 c R
H20 H 0.1994 0.1535 1.1698 0.057 Uiso 1.00 1 c R
H21 H 0.1925 0.1253 1.3135 0.057 Uiso 1.00 1 c R
H22 H 0.1368 0.2217 1.4316 0.058 Uiso 0.50 1 c R
H23 H 0.1589 0.3070 1.4562 0.058 Uiso 0.50 1 c R
H24 H 0.1808 0.2213 1.4804 0.058 Uiso 0.50 1 c R
H25 H 0.0894 0.2500 1.3128 0.041 Uiso 1.00 2 c R
H26 H 0.0286 0.2500 1.0005 0.044 Uiso 1.00 2 c R
H27 H 0.0154 0.1276 1.0883 0.201 Uiso 1.00 1 c R
H28 H -0.0110 0.1831 1.1794 0.201 Uiso 1.00 1 c R
H29 H 0.0311 0.1539 1.2253 0.201 Uiso 1.00 1 c R
H30 H 0.3565 0.2500 0.5628 0.068 Uiso 1.00 2 c R
H31 H 0.4011 0.0835 0.6680 0.055 Uiso 1.00 1 c R
H32 H 0.4132 0.2500 0.9360 0.065 Uiso 1.00 2 c R

loop_
_atom_site_aniso_label
_atom_site_aniso_U_11
_atom_site_aniso_U_22
_atom_site_aniso_U_33
_atom_site_aniso_U_12
_atom_site_aniso_U_13
_atom_site_aniso_U_23
Cu1 0.0178(3) 0.0362(4) 0.0449(4) 0.0000 -0.0044(3) 0.0000
Cl51 0.0248(7) 0.0483(9) 0.0637(11) 0.0000 0.0028(7) 0.0000
Cl61 0.0564(8) 0.0712(10) 0.1083(14) 0.0077(7) 0.0198(8) -0.0065(9)
Cl62 0.1079(12) 0.0420(7) 0.0544(8) 0.0005(7) -0.0136(8) -0.0082(6)
Cl63 0.1328(17) 0.1219(18) 0.0730(12) 0.0372(14) -0.0524(12) -0.0077(11)
Cl64 0.0504(12) 0.132(2) 0.0861(18) 0.0000 -0.0126(11) 0.0000
Cl65 0.0979(14) 0.0574(10) 0.177(2) 0.0215(9) 0.0191(14) 0.0220(13)
Cl66 0.0615(15) 0.136(3) 0.173(3) 0.0000 -0.0344(19) 0.0000
Cl67 0.1312(16) 0.0613(10) 0.0736(11) 0.0225(10) -0.0167(10) -0.0094(8)
O41 0.024(3) 0.303(17) 0.301(17) 0.0000 -0.038(6) 0.0000
O51 0.024(2) 0.083(3) 0.053(3) 0.0000 0.000(2) 0.0000
O52 0.040(3) 0.265(12) 0.084(5) 0.0000 -0.017(3) 0.0000
O53 0.085(3) 0.101(4) 0.214(7) -0.022(3) 0.065(4) -0.085(4)
N11 0.0160(13) 0.0264(16) 0.0345(18) 0.0026(11) -0.0008(12) -0.0005(14)
N12 0.0168(13) 0.0252(16) 0.0331(18) 0.0019(11) 0.0027(12) -0.0028(13)
N21 0.025(2) 0.021(2) 0.033(2) 0.0000 -0.0077(19) 0.0000
N22 0.021(2) 0.025(2) 0.026(2) 0.0000 -0.0014(18) 0.0000
N41 0.024(2) 0.053(3) 0.078(4) 0.0000 -0.008(2) 0.0000
C1 0.018(2) 0.017(2) 0.029(2) 0.0000 0.0012(19) 0.0000
C10 0.026(2) 0.059(3) 0.053(3) 0.0122(19) 0.011(2) 0.013(2)
C11 0.035(2) 0.051(2) 0.046(2) 0.018(2) -0.005(2) 0.004(2)
C12 0.039(2) 0.043(2) 0.055(3) 0.019(2) 0.004(2) -0.009(2)
C13 0.0225(18) 0.036(2) 0.038(2) 0.0102(15) 0.0019(16) -0.0002(19)
C14 0.0244(17) 0.0282(19) 0.0242(19) 0.0056(14) 0.0012(14) 0.0023(16)
C15 0.0254(18) 0.031(2) 0.039(2) 0.0008(15) 0.0001(16) -0.0079(18)
C16 0.0198(16) 0.031(2) 0.032(2) -0.0010(14) -0.0002(15) -0.0081(17)
C17 0.0203(19) 0.061(3) 0.091(4) 0.0049(19) -0.007(2) -0.047(3)
C18 0.056(4) 0.98(4) 0.135(9) 0.189(13) -0.064(5) -0.265(18)
C19 0.031(3) 0.074(6) 1.00(5) -0.011(3) 0.069(12) -0.004(16)
C21 0.043(2) 0.042(2) 0.056(3) 0.006(2) -0.020(2) -0.000(2)
C22 0.056(4) 0.051(4) 0.039(3) 0.0000 -0.017(3) 0.0000
C23 0.042(3) 0.029(3) 0.032(3) 0.0000 -0.014(2) 0.0000
C24 0.037(3) 0.017(2) 0.029(3) 0.0000 -0.004(2) 0.0000
C25 0.038(3) 0.035(3) 0.029(3) 0.0000 -0.003(2) 0.0000
C26 0.028(2) 0.026(2) 0.031(3) 0.0000 0.002(2) 0.0000
C27 0.027(2) 0.051(3) 0.032(3) 0.0000 0.007(2) 0.0000
C28 0.055(4) 0.189(10) 0.259(13) -0.068(5) -0.057(6) 0.159(10)
C61 0.042(2) 0.044(2) 0.050(2) -0.000(2) -0.008(2) -0.005(2)
C62 0.051(4) 0.068(5) 0.044(4) 0.0000 -0.003(3) 0.0000
C63 0.062(4) 0.053(4) 0.053(4) 0.0000 -0.020(3) 0.0000

loop_
_atom_type_symbol
_atom_type_description
_atom_type_scat_dispersion_real
_atom_type_scat_dispersion_imag
_atom_type_scat_source
C C 0.003 0.002
;
International Tables for Crystallography
(1992, Vol. C, Tables 4.2.6.8 and 6.1.1.4)
;
H H 0.000 0.000
;
International Tables for Crystallography
(1992, Vol. C, Table 6.1.1.4)
;
Cl Cl 0.148 0.159
;
International Tables for Crystallography
(1992, Vol. C, Tables 4.2.6.8 and 6.1.1.4)
;
Cu Cu 0.320 1.265
;
International Tables for Crystallography
(1992, Vol. C, Tables 4.2.6.8 and 6.1.1.4)
;
N N 0.006 0.003
;
International Tables for Crystallography
(1992, Vol. C, Tables 4.2.6.8 and 6.1.1.4)
;
O O 0.011 0.006
;
International Tables for Crystallography
(1992, Vol. C, Tables 4.2.6.8 and 6.1.1.4)
;

loop_
_geom_angle_atom_site_label_1
_geom_angle_atom_site_label_2
_geom_angle_atom_site_label_3
_geom_angle
_geom_angle_publ_flag
_geom_angle_site_symmetry_1
_geom_angle_site_symmetry_3
N11 Cu1 N11 89.16(12) yes . 3_555
N11 Cu1 N21 90.68(12) yes . .
N11 Cu1 N41 125.09(14) yes . .
N11 Cu1 N21 90.68(12) yes 3_555 .
N11 Cu1 N41 125.09(14) yes 3_555 .
N21 Cu1 N41 125.2(2) yes . .
O51 Cl51 O52 109.2(3) yes . .
O51 Cl51 O53 110.2(2) yes . .
O51 Cl51 O53 110.2(2) yes . 3_555
O52 Cl51 O53 108.4(3) yes . .
O52 Cl51 O53 108.4(3) yes . 3_555
O53 Cl51 O53 110.3(4) yes . 3_555
Cu1 N11 N12 112.4(2) yes . .
Cu1 N11 C14 142.5(2) yes . .
N12 N11 C14 105.1(2) yes . .
N11 N12 C1 119.5(3) yes . .
N11 N12 C16 112.0(2) yes . .
C1 N12 C16 128.5(3) yes . .
Cu1 N21 N22 112.6(3) yes . .
Cu1 N21 C24 142.4(3) yes . .
N22 N21 C24 105.0(4) yes . .
N21 N22 C1 119.6(4) yes . .
N21 N22 C26 112.0(4) yes . .
C1 N22 C26 128.4(4) yes . .
Cu1 N41 O41 176.4(10) yes . .
N12 C1 N12 111.3(3) yes . 3_555
N12 C1 N22 112.2(2) yes . .
N12 C1 N22 112.2(2) yes 3_555 .
C10 C13 C11 110.6(3) yes . .
C10 C13 C12 109.2(3) yes . .
C10 C13 C14 109.8(3) yes . .
C11 C13 C12 109.4(3) yes . .
C11 C13 C14 109.2(3) yes . .
C12 C13 C14 108.6(3) yes . .
N11 C14 C13 121.2(3) yes . .
N11 C14 C15 110.1(3) yes . .
C13 C14 C15 128.7(3) yes . .
C14 C15 C16 106.8(3) yes . .
N12 C16 C15 105.9(3) yes . .
N12 C16 C17 124.1(3) yes . .
C15 C16 C17 129.9(4) yes . .
C16 C17 C18 110.4(5) yes . .
C16 C17 C19 110.5(6) yes . .
C18 C17 C19 111.5(15) yes . .
C21 C23 C21 110.5(4) yes . 3_555
C21 C23 C22 109.2(3) yes . .
C21 C23 C24 109.6(3) yes . .
C21 C23 C22 109.2(3) yes 3_555 .
C21 C23 C24 109.6(3) yes 3_555 .
C22 C23 C24 108.8(5) yes . .
N21 C24 C23 121.5(5) yes . .
N21 C24 C25 110.3(5) yes . .
C23 C24 C25 128.2(5) yes . .
C24 C25 C26 107.5(5) yes . .
N22 C26 C25 105.2(4) yes . .
N22 C26 C27 125.0(5) yes . .
C25 C26 C27 129.8(5) yes . .
C26 C27 C28 109.8(4) yes . .
C26 C27 C28 109.8(4) yes . 3_555
C28 C27 C28 110.3(7) yes . 3_555
Cl61 C61 Cl62 110.2(2) yes . .
Cl61 C61 Cl63 110.5(2) yes . .
Cl62 C61 Cl63 109.6(2) yes . .
Cl64 C62 Cl65 111.1(3) yes . .
Cl64 C62 Cl65 111.1(3) yes . 3_555
Cl65 C62 Cl65 109.8(4) yes . 3_555
Cl66 C63 Cl67 111.3(3) yes . .
Cl66 C63 Cl67 111.3(3) yes . 3_555
Cl67 C63 Cl67 110.2(4) yes . 3_555
N12 C1 H1 106.9(3) no . .
N12 C1 H1 106.9(3) no 3_555 .
N22 C1 H1 106.9(5) no . .
C13 C10 H2 109.3(4) no . .
C13 C10 H3 109.7(5) no . .
C13 C10 H4 109.3(5) no . .
H2 C10 H3 109.5(6) no . .
H2 C10 H4 109.5(6) no . .
H3 C10 H4 109.5(6) no . .
C13 C11 H5 109.5(5) no . .
C13 C11 H6 109.8(4) no . .
C13 C11 H7 109.1(5) no . .
H5 C11 H6 109.5(6) no . .
H5 C11 H7 109.5(5) no . .
H6 C11 H7 109.5(6) no . .
C13 C12 H8 110.2(5) no . .
C13 C12 H9 109.1(5) no . .
C13 C12 H10 109.1(5) no . .
H8 C12 H9 109.5(6) no . .
H8 C12 H10 109.5(7) no . .
H9 C12 H10 109.5(6) no . .
C14 C15 H11 126.3(4) no . .
C16 C15 H11 126.8(4) no . .
C16 C17 H12 109.8(5) no . .
C18 C17 H12 105.6(11) no . .
C19 C17 H12 108.9(9) no . .
C17 C18 H13 115(2) no . .
C17 C18 H14 105.8(14) no . .
C17 C18 H15 107.2(14) no . .
H13 C18 H14 109(2) no . .
H13 C18 H15 109(2) no . .
H14 C18 H15 109(3) no . .
C17 C19 H16 108(2) no . .
C17 C19 H17 110.6(13) no . .
C17 C19 H18 109.4(10) no . .
H16 C19 H17 109.5(18) no . .
H16 C19 H18 109.5(18) no . .
H17 C19 H18 109(3) no . .
C23 C21 H19 109.2(5) no . .
C23 C21 H20 109.7(5) no . .
C23 C21 H21 109.5(5) no . .
H19 C21 H20 109.5(6) no . .
H19 C21 H21 109.5(6) no . .
H20 C21 H21 109.5(6) no . .
C23 C22 H22 109.4(7) no . .
C23 C22 H22 109.4(7) no . 3_555
C23 C22 H23 109.5(5) no . .
C23 C22 H23 109.5(5) no . 3_555
C23 C22 H24 109.6(7) no . .
C23 C22 H24 109.6(7) no . 3_555
H22 C22 H22 55.7(5) no . 3_555
H22 C22 H23 109.3(8) no . .
H22 C22 H23 56.6(5) no . 3_555
H22 C22 H24 109.5(6) no . .
H22 C22 H24 141.1(10) no . 3_555
H22 C22 H23 56.6(5) no 3_555 .
H22 C22 H23 109.3(8) no 3_555 3_555
H22 C22 H24 141.1(10) no 3_555 .
H22 C22 H24 109.5(6) no 3_555 3_555
H23 C22 H23 140.9(9) no . 3_555
H23 C22 H24 109.5(8) no . .
H23 C22 H24 55.9(5) no . 3_555
H23 C22 H24 55.9(5) no 3_555 .
H23 C22 H24 109.5(8) no 3_555 3_555
H24 C22 H24 56.7(5) no . 3_555
C24 C25 H25 126.5(7) no . .
C26 C25 H25 126.0(6) no . .
C26 C27 H26 107.7(6) no . .
C28 C27 H26 109.6(5) no . .
C28 C27 H26 109.6(5) no 3_555 .
C27 C28 H27 108.5(12) no . .
C27 C28 H28 109.6(11) no . .
C27 C28 H29 110.2(9) no . .
H27 C28 H28 109.5(12) no . .
H27 C28 H29 109.5(13) no . .
H28 C28 H29 109.5(15) no . .
Cl61 C61 H31 108.9 no . .
Cl62 C61 H31 108.8 no . .
Cl63 C61 H31 108.8 no . .
Cl64 C62 H32 108.4 no . .
Cl65 C62 H32 108.2 no . .
Cl65 C62 H32 108.2 no 3_555 .
Cl66 C63 H30 108.2 no . .
Cl67 C63 H30 107.8 no . .
Cl67 C63 H30 107.8 no 3_555 .

loop_
_geom_bond_atom_site_label_1
_geom_bond_atom_site_label_2
_geom_bond_distance
_geom_bond_publ_flag
_geom_bond_site_symmetry_2
Cu1 N11 2.070(3) yes .
Cu1 N11 2.070(3) yes 3_555
Cu1 N21 2.058(4) yes .
Cu1 N41 1.786(5) yes .
Cl51 O51 1.437(4) yes .
Cl51 O52 1.393(7) yes .
Cl51 O53 1.387(6) yes .
Cl51 O53 1.387(6) yes 3_555
Cl61 C61 1.754(5) yes .
Cl62 C61 1.744(5) yes .
Cl63 C61 1.741(5) yes .
Cl64 C62 1.749(7) yes .
Cl65 C62 1.718(4) yes .
Cl66 C63 1.712(8) yes .
Cl67 C63 1.747(5) yes .
O41 N41 1.035(8) yes .
N11 N12 1.376(3) yes .
N11 C14 1.337(4) yes .
N12 C1 1.451(4) yes .
N12 C16 1.358(4) yes .
N21 N22 1.380(6) yes .
N21 C24 1.337(7) yes .
N22 C1 1.448(7) yes .
N22 C26 1.365(7) yes .
C10 C13 1.523(6) yes .
C11 C13 1.532(6) yes .
C12 C13 1.542(6) yes .
C13 C14 1.524(5) yes .
C14 C15 1.409(5) yes .
C15 C16 1.373(5) yes .
C16 C17 1.505(5) yes .
C17 C18 1.400(13) yes .
C17 C19 1.404(18) yes .
C21 C23 1.529(6) yes .
C22 C23 1.549(9) yes .
C23 C24 1.524(8) yes .
C24 C25 1.396(8) yes .
C25 C26 1.379(8) yes .
C26 C27 1.510(7) yes .
C27 C28 1.502(11) yes .
C27 C28 1.502(11) yes 3_555
C1 H1 0.950(6) no .
C10 H2 0.950(7) no .
C10 H3 0.950(7) no .
C10 H4 0.950(5) no .
C11 H5 0.950(7) no .
C11 H6 0.950(6) no .
C11 H7 0.950(7) no .
C12 H8 0.950(7) no .
C12 H9 0.950(7) no .
C12 H10 0.950(6) no .
C15 H11 0.950(6) no .
C17 H12 0.950(7) no .
C18 H13 0.95(3) no .
C18 H14 0.95(2) no .
C18 H15 0.95(2) no .
C19 H16 0.95(3) no .
C19 H17 0.950(17) no .
C19 H18 0.95(3) no .
C21 H19 0.950(6) no .
C21 H20 0.950(7) no .
C21 H21 0.950(7) no .
C22 H22 0.951(9) no .
C22 H22 0.951(9) no 3_555
C22 H23 0.950(3) no .
C22 H23 0.950(3) no 3_555
C22 H24 0.950(9) no .
C22 H24 0.950(9) no 3_555
C25 H25 0.950(8) no .
C27 H26 0.950(9) no .
C28 H27 0.950(17) no .
C28 H28 0.950(11) no .
C28 H29 0.950(16) no .
C61 H31 0.950 no .
C62 H32 0.950 no .
C63 H30 0.950 no .

loop_
_geom_torsion_atom_site_label_1
_geom_torsion_atom_site_label_2
_geom_torsion_atom_site_label_3
_geom_torsion_atom_site_label_4
_geom_torsion
_geom_torsion_site_symmetry_1
_geom_torsion_site_symmetry_3
_geom_torsion_site_symmetry_4
N11 Cu1 N11 N12 46.5(2) . 3_555 3_555
N11 Cu1 N11 C14 -133.1(4) . 3_555 3_555
N11 Cu1 N11 N12 -46.5(2) 3_555 . .
N11 Cu1 N11 C14 133.1(4) 3_555 . .
N11 Cu1 N21 N22 -44.59(8) . . .
N11 Cu1 N21 C24 135.41(8) . . .
N21 Cu1 N11 N12 44.1(2) . . .
N21 Cu1 N11 C14 -136.3(4) . . .
N11 Cu1 N41 O41 59.08(18) . . .
N41 Cu1 N11 N12 179.6(3) . . .
N41 Cu1 N11 C14 -0.8(5) . . .
N11 Cu1 N21 N22 44.59(8) 3_555 . .
N11 Cu1 N21 C24 -135.41(8) 3_555 . .
N21 Cu1 N11 N12 -44.1(2) . 3_555 3_555
N21 Cu1 N11 C14 136.3(4) . 3_555 3_555
N11 Cu1 N41 O41 -59.08(18) 3_555 . .
N41 Cu1 N11 N12 -179.6(3) . 3_555 3_555
N41 Cu1 N11 C14 0.8(5) . 3_555 3_555
Cu1 N11 N12 C1 0.9(4) . . .
Cu1 N11 N12 C16 179.9(2) . . .
Cu1 N11 C14 C13 0.1(5) . . .
Cu1 N11 C14 C15 -179.7(3) . . .
N12 N11 C14 C13 179.8(3) . . .
N12 N11 C14 C15 -0.1(3) . . .
C14 N11 N12 C1 -178.8(3) . . .
C14 N11 N12 C16 0.1(3) . . .
N11 N12 C1 N12 63.1(4) . . 3_555
N11 N12 C1 N22 -63.6(4) . . .
N11 N12 C16 C15 -0.1(3) . . .
N11 N12 C16 C17 179.5(4) . . .
C1 N12 C16 C15 178.7(3) . . .
C1 N12 C16 C17 -1.7(6) . . .
C16 N12 C1 N12 -115.6(4) . . 3_555
C16 N12 C1 N22 117.6(4) . . .
N21 N22 C1 N12 63.1(2) . . .
N21 N22 C1 N12 -63.1(2) . . 3_555
C26 N22 C1 N12 -116.9(2) . . .
C26 N22 C1 N12 116.9(2) . . 3_555
C10 C13 C14 N11 -59.6(5) . . .
C10 C13 C14 C15 120.2(4) . . .
C11 C13 C14 N11 61.8(4) . . .
C11 C13 C14 C15 -118.4(4) . . .
C12 C13 C14 N11 -178.9(3) . . .
C12 C13 C14 C15 0.9(6) . . .
N11 C14 C15 C16 0.1(3) . . .
C13 C14 C15 C16 -179.8(3) . . .
C14 C15 C16 N12 0.0(4) . . .
C14 C15 C16 C17 -179.5(4) . . .
N12 C16 C17 C18 121.0(12) . . .
N12 C16 C17 C19 -115.1(12) . . .
C15 C16 C17 C18 -59.5(13) . . .
C15 C16 C17 C19 64.3(13) . . .
C21 C23 C24 N21 -60.7(3) . . .
C21 C23 C24 C25 119.3(3) . . .
C21 C23 C24 N21 60.7(3) 3_555 . .
C21 C23 C24 C25 -119.3(3) 3_555 . .
N22 C26 C27 C28 119.3(6) . . .
N22 C26 C27 C28 -119.3(6) . . 3_555
C25 C26 C27 C28 -60.7(6) . . .
C25 C26 C27 C28 60.7(6) . . 3_555
